data_2201502
loop_
_publ_author_name
'Jian-Kai Cheng'
'Zhao-Ji Li'
'Yao Kang'
'Yu-Biao Chen'
'Ye-Yan Qin'
'Yi-Hang Wen'
'Yuan-Gen Yao'

_publ_section_title Dichloro[2,2'-hydroxy(ethoxy)methylenedipyridine-\k^2^<i>N,N</i>']palladium(II)
_journal_issue 12
_journal_name_full 'Acta Crystallographica Section E'
_journal_page_first m768
_journal_page_last m769
_journal_paper_doi 10.1107/S1600536802021281
_journal_volume 58
_journal_year 2002
_chemical_formula_iupac '[Pd Cl2 (C13 H14 N2 O2)]'
_chemical_formula_moiety 'C13 H14 Cl2 N2 O2 Pd'
_chemical_formula_sum 'C13 H14 Cl2 N2 O2 Pd'
_chemical_formula_weight 407.56
_chemical_name_systematic ?
_space_group_IT_number 14
_symmetry_cell_setting monoclinic
_symmetry_space_group_name_Hall '-P 2yn'
_symmetry_space_group_name_H-M 'P 1 21/n 1'
_atom_sites_solution_hydrogens geom
_atom_sites_solution_primary direct
_atom_sites_solution_secondary difmap
_audit_creation_method SHELXL-97
_cell_angle_alpha 90
_cell_angle_beta 93.162(2)
_cell_angle_gamma 90
_cell_formula_units_Z 4
_cell_length_a 9.82770(10)
_cell_length_b 12.0717(3)
_cell_length_c 12.68850(10)
_cell_measurement_temperature 293(2)
_cell_measurement_theta_max 25.03
_cell_measurement_theta_min 2.33
_cell_volume 1503.03(4)
_computing_cell_refinement 'SAINT (Siemens, 1994)'
_computing_data_collection 'SMART (Siemens, 1996)'
_computing_data_reduction 'SHELXTL (Bruker, 1999)'
_computing_molecular_graphics SHELXTL
_computing_publication_material SHELXTL
_computing_structure_refinement 'SHELXL97 (Sheldrick, 1997)'
_computing_structure_solution 'SHELXL97 (Sheldrick, 1997)'
_diffrn_ambient_temperature 293(2)
_diffrn_measured_fraction_theta_full 0.976
_diffrn_measured_fraction_theta_max 0.976
_diffrn_measurement_device_type 'Siemens SMART CCD'
_diffrn_measurement_method '\f and \w scans'
_diffrn_radiation_monochromator graphite
_diffrn_radiation_source 'fine-focus sealed tube'
_diffrn_radiation_type MoK\a
_diffrn_radiation_wavelength 0.71073
_diffrn_reflns_av_R_equivalents 0.0188
_diffrn_reflns_av_sigmaI/netI 0.0293
_diffrn_reflns_limit_h_max 11
_diffrn_reflns_limit_h_min -9
_diffrn_reflns_limit_k_max 14
_diffrn_reflns_limit_k_min -9
_diffrn_reflns_limit_l_max 11
_diffrn_reflns_limit_l_min -15
_diffrn_reflns_number 4510
_diffrn_reflns_theta_full 25.03
_diffrn_reflns_theta_max 25.03
_diffrn_reflns_theta_min 2.33
_diffrn_standards_decay_% 0
_diffrn_standards_number 0
_exptl_absorpt_coefficient_mu 1.591
_exptl_absorpt_correction_T_max 0.727
_exptl_absorpt_correction_T_min 0.558
_exptl_absorpt_correction_type multi-scan
_exptl_absorpt_process_details '(SADABS; Sheldrick, 1996)'
_exptl_crystal_colour yellow
_exptl_crystal_density_diffrn 1.801
_exptl_crystal_density_method 'not measured'
_exptl_crystal_description column
_exptl_crystal_F_000 808
_exptl_crystal_size_max .36
_exptl_crystal_size_mid .22
_exptl_crystal_size_min .20
_refine_diff_density_max 0.316
_refine_diff_density_min -0.632
_refine_ls_extinction_method none
_refine_ls_goodness_of_fit_ref 1.147
_refine_ls_hydrogen_treatment constr
_refine_ls_matrix_type full
_refine_ls_number_parameters 181
_refine_ls_number_reflns 2600
_refine_ls_number_restraints 0
_refine_ls_restrained_S_all 1.147
_refine_ls_R_factor_all 0.0406
_refine_ls_R_factor_gt 0.0321
_refine_ls_shift/su_max 0.001
_refine_ls_shift/su_mean 0.000
_refine_ls_structure_factor_coef Fsqd
_refine_ls_weighting_details 'calc w = 1/[\s^2^(Fo^2^)+(0.0225P)^2^+2.9262P] where P = (Fo^2^+2Fc^2^)/3'
_refine_ls_weighting_scheme calc
_refine_ls_wR_factor_gt 0.0724
_refine_ls_wR_factor_ref 0.0783
_reflns_number_gt 2270
_reflns_number_total 2600
_reflns_threshold_expression I>2\s(I)
_cod_data_source_file lh6009.cif
_cod_data_source_block I
_cod_depositor_comments
;
The following automatic conversions were performed:
'_symmetry_cell_setting' value 'Monoclinic' changed to 'monoclinic'
according to '/home/saulius/struct/CIF-dictionaries/cif_core.dic'
dictionary named 'cif_core.dic' version 2.4.1 from 2010-06-29.

Automatic conversion script
Id: cif_fix_enum 1527 2010-12-29 10:47:43Z saulius 

The following automatic conversions were performed:

'_symmetry_cell_setting' value 'Monoclinic' changed to 'monoclinic'
according to /home/saulius/struct/CIF-dictionaries/cif_core.dic
dictionary named 'cif_core.dic' version 2.4.1 from 2010-06-29.

Automatic conversion script
Id: cif_fix_values 1715 2011-07-08 13:25:40Z adriana 
;
_cod_original_cell_volume 1503.03(2)
_cod_original_sg_symbol_H-M 'P 21/n'
_cod_database_code 2201502
_cod_database_fobs_code 2201502

loop_
_symmetry_equiv_pos_as_xyz
'x, y, z'
'-x+1/2, y+1/2, -z+1/2'
'-x, -y, -z'
'x-1/2, -y-1/2, z-1/2'

loop_
_atom_site_label
_atom_site_fract_x
_atom_site_fract_y
_atom_site_fract_z
_atom_site_U_iso_or_equiv
_atom_site_adp_type
_atom_site_calc_flag
_atom_site_refinement_flags
_atom_site_occupancy
_atom_site_disorder_assembly
_atom_site_disorder_group
_atom_site_type_symbol
Pd1 0.18888(3) 0.07957(2) 0.73840(2) 0.03211(11) Uani d . 1 . . Pd
Cl2 -0.03247(11) 0.11059(11) 0.67829(10) 0.0508(3) Uani d . 1 . . Cl
Cl1 0.11749(13) 0.01755(9) 0.89699(9) 0.0501(3) Uani d . 1 . . Cl
O1 0.5394(3) 0.3071(2) 0.7049(2) 0.0411(7) Uani d . 1 . . O
H1A 0.5128 0.3654 0.6777 0.062 Uiso calc R 1 . . H
N2 0.2575(3) 0.1355(3) 0.6002(3) 0.0335(7) Uani d . 1 . . N
C7 0.3650(4) 0.2062(3) 0.6023(3) 0.0340(9) Uani d . 1 . . C
C6 0.4293(4) 0.2342(3) 0.7110(3) 0.0338(9) Uani d . 1 . . C
C11 0.2024(4) 0.1023(4) 0.5067(3) 0.0405(10) Uani d . 1 . . C
H11A 0.1285 0.0541 0.5053 0.049 Uiso calc R 1 . . H
C1 0.4288(5) -0.0453(4) 0.8291(4) 0.0455(11) Uani d . 1 . . C
H1B 0.3632 -0.0983 0.8425 0.055 Uiso calc R 1 . . H
C4 0.6216(4) 0.1076(4) 0.7854(4) 0.0454(11) Uani d . 1 . . C
H4A 0.6864 0.1596 0.7678 0.055 Uiso calc R 1 . . H
C5 0.4846(4) 0.1269(3) 0.7626(3) 0.0349(9) Uani d . 1 . . C
C3 0.6610(5) 0.0093(4) 0.8351(4) 0.0556(13) Uani d . 1 . . C
H3A 0.7524 -0.0042 0.8536 0.067 Uiso calc R 1 . . H
C2 0.5638(5) -0.0674(4) 0.8563(4) 0.0586(14) Uani d . 1 . . C
H2A 0.5886 -0.1340 0.8888 0.070 Uiso calc R 1 . . H
N1 0.3898(3) 0.0507(3) 0.7840(3) 0.0365(8) Uani d . 1 . . N
C10 0.2511(5) 0.1370(4) 0.4127(4) 0.0483(11) Uani d . 1 . . C
H10A 0.2112 0.1122 0.3488 0.058 Uiso calc R 1 . . H
C8 0.4161(4) 0.2443(4) 0.5110(3) 0.0389(10) Uani d . 1 . . C
H8A 0.4887 0.2939 0.5137 0.047 Uiso calc R 1 . . H
C9 0.3596(5) 0.2088(4) 0.4144(4) 0.0484(11) Uani d . 1 . . C
H9A 0.3945 0.2332 0.3518 0.058 Uiso calc R 1 . . H
O2 0.3243(2) 0.2797(2) 0.7691(2) 0.0316(6) Uani d . 1 . . O
C12 0.3637(4) 0.3085(4) 0.8775(3) 0.0420(10) Uani d . 1 . . C
H12A 0.4154 0.3770 0.8798 0.050 Uiso calc R 1 . . H
H12B 0.4200 0.2505 0.9099 0.050 Uiso calc R 1 . . H
C13 0.2364(5) 0.3219(4) 0.9348(4) 0.0549(13) Uani d . 1 . . C
H13A 0.2593 0.3409 1.0071 0.082 Uiso calc R 1 . . H
H13B 0.1862 0.2537 0.9320 0.082 Uiso calc R 1 . . H
H13C 0.1818 0.3797 0.9023 0.082 Uiso calc R 1 . . H

loop_
_atom_site_aniso_label
_atom_site_aniso_U_11
_atom_site_aniso_U_22
_atom_site_aniso_U_33
_atom_site_aniso_U_12
_atom_site_aniso_U_13
_atom_site_aniso_U_23
Pd1 0.03223(18) 0.02898(18) 0.03556(18) -0.00490(13) 0.00571(12) -0.00013(13)
Cl2 0.0313(5) 0.0600(7) 0.0611(7) -0.0023(5) 0.0034(5) -0.0073(6)
Cl1 0.0674(7) 0.0406(6) 0.0444(6) -0.0085(5) 0.0217(5) 0.0015(5)
O1 0.0307(14) 0.0368(16) 0.0555(18) -0.0056(12) 0.0011(13) 0.0013(14)
N2 0.0301(17) 0.0330(18) 0.0376(19) -0.0016(14) 0.0029(14) 0.0003(15)
C7 0.029(2) 0.030(2) 0.042(2) 0.0039(16) 0.0043(17) 0.0028(18)
C6 0.0249(19) 0.032(2) 0.045(2) -0.0039(16) 0.0048(17) -0.0036(18)
C11 0.036(2) 0.042(2) 0.043(2) -0.0021(19) -0.0022(18) 0.001(2)
C1 0.052(3) 0.034(2) 0.050(3) 0.000(2) 0.000(2) 0.006(2)
C4 0.034(2) 0.045(3) 0.057(3) 0.002(2) -0.003(2) -0.005(2)
C5 0.036(2) 0.032(2) 0.037(2) 0.0010(17) 0.0027(17) -0.0050(17)
C3 0.048(3) 0.052(3) 0.065(3) 0.016(2) -0.010(2) -0.006(3)
C2 0.066(3) 0.045(3) 0.064(3) 0.019(3) -0.007(3) 0.005(2)
N1 0.0426(19) 0.0325(19) 0.0348(19) 0.0052(15) 0.0048(15) 0.0006(15)
C10 0.043(2) 0.063(3) 0.038(2) 0.004(2) -0.0017(19) -0.002(2)
C8 0.037(2) 0.038(2) 0.044(2) 0.0002(18) 0.0116(19) 0.0088(19)
C9 0.048(3) 0.059(3) 0.039(2) 0.005(2) 0.010(2) 0.013(2)
O2 0.0275(13) 0.0335(15) 0.0340(14) 0.0011(11) 0.0031(11) -0.0026(12)
C12 0.045(2) 0.040(2) 0.041(2) -0.002(2) -0.0026(19) -0.0038(19)
C13 0.061(3) 0.054(3) 0.051(3) -0.009(3) 0.019(2) -0.013(2)

loop_
_atom_type_symbol
_atom_type_description
_atom_type_scat_dispersion_real
_atom_type_scat_dispersion_imag
_atom_type_scat_source
C C 0.0033 0.0016 'International Tables Vol C Tables 4.2.6.8 and 6.1.1.4'
H H 0.0000 0.0000 'International Tables Vol C Tables 4.2.6.8 and 6.1.1.4'
N N 0.0061 0.0033 'International Tables Vol C Tables 4.2.6.8 and 6.1.1.4'
O O 0.0106 0.0060 'International Tables Vol C Tables 4.2.6.8 and 6.1.1.4'
Cl Cl 0.1484 0.1585 'International Tables Vol C Tables 4.2.6.8 and 6.1.1.4'
Pd Pd -0.9988 1.0072 'International Tables Vol C Tables 4.2.6.8 and 6.1.1.4'

loop_
_geom_angle_atom_site_label_1
_geom_angle_atom_site_label_2
_geom_angle_atom_site_label_3
_geom_angle
_geom_angle_publ_flag
N2 Pd1 N1 86.56(13) yes
N2 Pd1 Cl1 178.32(10) yes
N1 Pd1 Cl1 91.91(10) yes
N2 Pd1 Cl2 90.71(9) yes
N1 Pd1 Cl2 176.93(10) yes
Cl1 Pd1 Cl2 90.84(5) yes
C6 O1 H1A 109.5 ?
C11 N2 C7 118.9(4) ?
C11 N2 Pd1 122.0(3) yes
C7 N2 Pd1 119.1(3) yes
N2 C7 C8 121.1(4) ?
N2 C7 C6 116.2(3) ?
C8 C7 C6 122.6(4) ?
O1 C6 O2 112.0(3) ?
O1 C6 C7 111.9(3) ?
O2 C6 C7 106.2(3) ?
O1 C6 C5 107.3(3) ?
O2 C6 C5 110.9(3) ?
C7 C6 C5 108.5(3) ?
N2 C11 C10 122.3(4) ?
N2 C11 H11A 118.8 ?
C10 C11 H11A 118.8 ?
N1 C1 C2 121.6(4) ?
N1 C1 H1B 119.2 ?
C2 C1 H1B 119.2 ?
C5 C4 C3 119.0(4) ?
C5 C4 H4A 120.5 ?
C3 C4 H4A 120.5 ?
N1 C5 C4 121.2(4) ?
N1 C5 C6 115.4(3) ?
C4 C5 C6 123.3(4) ?
C2 C3 C4 119.2(4) ?
C2 C3 H3A 120.4 ?
C4 C3 H3A 120.4 ?
C3 C2 C1 119.5(5) ?
C3 C2 H2A 120.2 ?
C1 C2 H2A 120.2 ?
C1 N1 C5 119.5(4) ?
C1 N1 Pd1 121.0(3) ?
C5 N1 Pd1 119.4(3) ?
C9 C10 C11 119.0(4) ?
C9 C10 H10A 120.5 ?
C11 C10 H10A 120.5 ?
C7 C8 C9 119.8(4) ?
C7 C8 H8A 120.1 ?
C9 C8 H8A 120.1 ?
C10 C9 C8 118.8(4) ?
C10 C9 H9A 120.6 ?
C8 C9 H9A 120.6 ?
C6 O2 C12 115.1(3) ?
O2 C12 C13 107.6(3) ?
O2 C12 H12A 110.2 ?
C13 C12 H12A 110.2 ?
O2 C12 H12B 110.2 ?
C13 C12 H12B 110.2 ?
H12A C12 H12B 108.5 ?
C12 C13 H13A 109.5 ?
C12 C13 H13B 109.5 ?
H13A C13 H13B 109.5 ?
C12 C13 H13C 109.5 ?
H13A C13 H13C 109.5 ?
H13B C13 H13C 109.5 ?

loop_
_geom_bond_atom_site_label_1
_geom_bond_atom_site_label_2
_geom_bond_site_symmetry_2
_geom_bond_distance
_geom_bond_publ_flag
Pd1 N2 . 2.029(3) yes
Pd1 N1 . 2.057(3) yes
Pd1 Cl1 . 2.2929(11) yes
Pd1 Cl2 . 2.2959(11) yes
O1 C6 . 1.400(4) ?
O1 H1A . 0.8200 ?
N2 C11 . 1.337(5) ?
N2 C7 . 1.357(5) ?
C7 C8 . 1.369(6) ?
C7 C6 . 1.523(6) ?
C6 O2 . 1.412(4) ?
C6 C5 . 1.537(6) ?
C11 C10 . 1.376(6) ?
C11 H11A . 0.9300 ?
C1 N1 . 1.339(5) ?
C1 C2 . 1.378(7) ?
C1 H1B . 0.9300 ?
C4 C5 . 1.380(6) ?
C4 C3 . 1.389(7) ?
C4 H4A . 0.9300 ?
C5 N1 . 1.348(5) ?
C3 C2 . 1.368(7) ?
C3 H3A . 0.9300 ?
C2 H2A . 0.9300 ?
C10 C9 . 1.374(6) ?
C10 H10A . 0.9300 ?
C8 C9 . 1.386(6) ?
C8 H8A . 0.9300 ?
C9 H9A . 0.9300 ?
O2 C12 . 1.451(5) ?
C12 C13 . 1.490(6) ?
C12 H12A . 0.9700 ?
C12 H12B . 0.9700 ?
C13 H13A . 0.9600 ?
C13 H13B . 0.9600 ?
C13 H13C . 0.9600 ?
